data_7104647
loop_
_publ_author_name
'Dydio, Pawe\/l'
'Zieli\'nski, Tomasz'
'Jurczak, Janusz'

_publ_section_title
;
 Anion receptors based on 7,7'-diamido-2,2'-diindolylmethane.
;
_journal_issue 30
_journal_name_full 'Chemical communications (Cambridge, England)'
_journal_page_first 4560
_journal_page_last 4562
_journal_paper_doi 10.1039/b907164d
_journal_volume 34
_journal_year 2009
_chemical_formula_sum 'C47 H66 Cl N7 O2'
_chemical_formula_weight 796.52
_chemical_name_systematic
;
?
;
_space_group_IT_number 2
_symmetry_cell_setting triclinic
_symmetry_space_group_name_Hall '-P 1'
_symmetry_space_group_name_H-M 'P -1'
_atom_sites_solution_hydrogens geom
_atom_sites_solution_primary direct
_atom_sites_solution_secondary difmap
_audit_creation_method SHELXL-97
_cell_angle_alpha 65.331(6)
_cell_angle_beta 80.937(5)
_cell_angle_gamma 86.475(5)
_cell_formula_units_Z 4
_cell_length_a 10.7982(7)
_cell_length_b 20.0727(13)
_cell_length_c 22.7848(14)
_cell_measurement_temperature 100(2)
_cell_volume 4431.8(5)
_computing_cell_refinement
;
CrysAlis RED, Oxford Diffraction Ltd.,
Version 1.171.28cycle4 beta (release 11-11-2005 CrysAlis171 .NET)
(compiled Nov 11 2005,15:50:43)
;
_computing_data_collection
;
CrysAlis CCD, Oxford Diffraction Ltd.,
Version 1.171.28cycle4 beta (release 11-11-2005 CrysAlis171 .NET)
(compiled Nov 11 2005,15:50:43)
;
_computing_data_reduction
;
CrysAlis RED, Oxford Diffraction Ltd.,
Version 1.171.28cycle4 beta (release 11-11-2005 CrysAlis171 .NET)
(compiled Nov 11 2005,15:50:43)
;
_computing_molecular_graphics Diamond
_computing_publication_material SHELXTL-97
_computing_structure_refinement 'SHELXL-97 (Sheldrick, 1997)'
_computing_structure_solution 'SHELXS-97 (Sheldrick, 1990)'
_diffrn_ambient_temperature 100(2)
_diffrn_detector_area_resol_mean 8.6479
_diffrn_measured_fraction_theta_full 0.982
_diffrn_measured_fraction_theta_max 0.934
_diffrn_measurement_device_type 'KM4 CCD'
_diffrn_measurement_method 'omega scan'
_diffrn_radiation_monochromator graphite
_diffrn_radiation_source 'fine-focus sealed tube'
_diffrn_radiation_type MoK\a
_diffrn_radiation_wavelength 0.71073
_diffrn_reflns_av_R_equivalents 0.0372
_diffrn_reflns_av_sigmaI/netI 0.0692
_diffrn_reflns_limit_h_max 14
_diffrn_reflns_limit_h_min -14
_diffrn_reflns_limit_k_max 26
_diffrn_reflns_limit_k_min -26
_diffrn_reflns_limit_l_max 29
_diffrn_reflns_limit_l_min -30
_diffrn_reflns_number 84109
_diffrn_reflns_theta_full 28.00
_diffrn_reflns_theta_max 28.74
_diffrn_reflns_theta_min 2.65
_diffrn_standards_number '1 frame'
_exptl_absorpt_coefficient_mu 0.132
_exptl_absorpt_correction_T_max 0.98
_exptl_absorpt_correction_T_min 0.94
_exptl_absorpt_correction_type multi-scan
_exptl_absorpt_process_details
;
CrysAlis RED, Oxford Diffraction Ltd.,
Version 1.171.28cycle4 beta (release 11-11-2005 CrysAlis171 .NET)
(compiled Nov 11 2005,15:50:43)
Empirical absorption correction using spherical harmonics,
implemented in SCALE3 ABSPACK scaling algorithm.
;
_exptl_crystal_colour colourless
_exptl_crystal_density_diffrn 1.194
_exptl_crystal_density_method 'not measured'
_exptl_crystal_description prismatic
_exptl_crystal_F_000 1720
_exptl_crystal_size_max 0.45
_exptl_crystal_size_mid 0.25
_exptl_crystal_size_min 0.18
_refine_diff_density_max 0.319
_refine_diff_density_min -0.238
_refine_diff_density_rms 0.044
_refine_ls_extinction_method none
_refine_ls_goodness_of_fit_ref 0.905
_refine_ls_hydrogen_treatment mixed
_refine_ls_matrix_type full
_refine_ls_number_parameters 1085
_refine_ls_number_reflns 21476
_refine_ls_number_restraints 0
_refine_ls_restrained_S_all 0.905
_refine_ls_R_factor_all 0.0839
_refine_ls_R_factor_gt 0.0406
_refine_ls_shift/su_max 0.002
_refine_ls_shift/su_mean 0.000
_refine_ls_structure_factor_coef Fsqd
_refine_ls_weighting_details 'calc w=1/[\s^2^(Fo^2^)+(0.0560P)^2^+0.0000P] where P=(Fo^2^+2Fc^2^)/3'
_refine_ls_weighting_scheme calc
_refine_ls_wR_factor_gt 0.0951
_refine_ls_wR_factor_ref 0.1038
_reflns_number_gt 12427
_reflns_number_total 21476
_reflns_threshold_expression >2sigma(I)
_cod_data_source_file b907164d.txt
_cod_data_source_block p243cl
_cod_depositor_comments
;
The following automatic conversions were performed:
'_symmetry_cell_setting' value 'Triclinic' changed to 'triclinic'
according to '/home/saulius/struct/CIF-dictionaries/cif_core.dic'
dictionary named 'cif_core.dic' version 2.4.1 from 2010-06-29.

Automatic conversion script
Id: cif_fix_enum 1527 2010-12-29 10:47:43Z saulius 
;
_cod_original_sg_symbol_H-M P-1
_cod_database_code 7104647

loop_
_symmetry_equiv_pos_as_xyz
'x, y, z'
'-x, -y, -z'

loop_
_atom_site_label
_atom_site_type_symbol
_atom_site_fract_x
_atom_site_fract_y
_atom_site_fract_z
_atom_site_U_iso_or_equiv
_atom_site_adp_type
_atom_site_occupancy
_atom_site_symmetry_multiplicity
_atom_site_calc_flag
_atom_site_refinement_flags
_atom_site_disorder_assembly
_atom_site_disorder_group
Cl1A Cl 0.27367(3) 0.29610(2) 0.269132(17) 0.02152(9) Uani 1 1 d . . .
N1A N 0.52703(12) 0.12902(8) 0.16858(6) 0.0217(3) Uani 1 1 d . . .
N2A N 0.23195(12) 0.12900(8) 0.27042(6) 0.0202(3) Uani 1 1 d . . .
N3A N 0.09562(12) 0.17395(7) 0.37269(6) 0.0201(3) Uani 1 1 d . . .
N4A N -0.00544(13) 0.33473(7) 0.32647(6) 0.0200(3) Uani 1 1 d . . .
N5A N 0.03742(13) 0.42816(7) 0.18437(6) 0.0207(3) Uani 1 1 d . . .
N6A N 0.17764(14) 0.46048(8) 0.01858(7) 0.0283(3) Uani 1 1 d . . .
C7A C 0.59257(15) 0.18547(9) 0.11908(7) 0.0242(4) Uani 1 1 d . . .
H7A H 0.6736 0.1823 0.0971 0.029 Uiso 1 1 calc R . .
C8A C 0.52189(15) 0.24794(9) 0.10610(8) 0.0255(4) Uani 1 1 d . . .
H8A H 0.5447 0.2954 0.0734 0.031 Uiso 1 1 calc R . .
C9A C 0.40960(15) 0.22858(8) 0.15008(7) 0.0231(3) Uani 1 1 d . . .
H9A H 0.3426 0.2606 0.1527 0.028 Uiso 1 1 calc R . .
C10A C 0.41463(14) 0.15437(8) 0.18872(7) 0.0197(3) Uani 1 1 d . . .
C11A C 0.32617(14) 0.10134(8) 0.24038(7) 0.0208(3) Uani 1 1 d . . .
O12A O 0.33901(10) 0.03505(6) 0.25507(5) 0.0280(3) Uani 1 1 d . . .
C13A C 0.07187(14) 0.11310(8) 0.36379(7) 0.0193(3) Uani 1 1 d . . .
C14A C 0.00910(14) 0.17808(8) 0.42276(7) 0.0196(3) Uani 1 1 d . . .
C15A C -0.06994(14) 0.11853(8) 0.44792(7) 0.0213(3) Uani 1 1 d . . .
C16A C -0.03176(14) 0.07610(8) 0.41067(7) 0.0209(3) Uani 1 1 d . . .
C17A C -0.07697(15) 0.01195(8) 0.41077(8) 0.0257(4) Uani 1 1 d . . .
H17A H -0.1455 -0.0144 0.4421 0.031 Uiso 1 1 calc R . .
C18A C -0.02037(15) -0.01207(9) 0.36487(8) 0.0279(4) Uani 1 1 d . . .
H18A H -0.0518 -0.0550 0.3644 0.034 Uiso 1 1 calc R . .
C19A C 0.08267(15) 0.02471(8) 0.31851(8) 0.0247(4) Uani 1 1 d . . .
H19A H 0.1192 0.0064 0.2875 0.030 Uiso 1 1 calc R . .
C20A C 0.13161(14) 0.08777(8) 0.31765(7) 0.0202(3) Uani 1 1 d . . .
C21A C -0.17516(15) 0.09949(9) 0.50358(7) 0.0282(4) Uani 1 1 d . . .
H21A H -0.2151 0.0537 0.5105 0.042 Uiso 0.50 1 calc PR . .
H21B H -0.2371 0.1390 0.4935 0.042 Uiso 0.50 1 calc PR . .
H21C H -0.1422 0.0933 0.5432 0.042 Uiso 0.50 1 calc PR . .
H21D H -0.1812 0.1369 0.5210 0.042 Uiso 0.50 1 calc PR . .
H21E H -0.1592 0.0517 0.5380 0.042 Uiso 0.50 1 calc PR . .
H21F H -0.2540 0.0974 0.4882 0.042 Uiso 0.50 1 calc PR . .
C22A C 0.01230(14) 0.24211(8) 0.44099(7) 0.0203(3) Uani 1 1 d . . .
H22A H -0.0420 0.2284 0.4842 0.024 Uiso 1 1 calc R . .
C23A C 0.14524(14) 0.25663(8) 0.45046(7) 0.0240(4) Uani 1 1 d . . .
H23A H 0.1988 0.2770 0.4074 0.029 Uiso 1 1 calc R . .
H23B H 0.1399 0.2938 0.4687 0.029 Uiso 1 1 calc R . .
C24A C 0.20673(15) 0.18778(9) 0.49570(8) 0.0300(4) Uani 1 1 d . . .
H24A H 0.2304 0.1554 0.4734 0.045 Uiso 1 1 calc R . .
H24B H 0.1475 0.1622 0.5354 0.045 Uiso 1 1 calc R . .
H24C H 0.2818 0.2015 0.5074 0.045 Uiso 1 1 calc R . .
C25A C -0.04290(14) 0.31070(8) 0.39351(7) 0.0200(3) Uani 1 1 d . . .
C26A C -0.06640(13) 0.39882(8) 0.29464(7) 0.0189(3) Uani 1 1 d . . .
C27A C -0.05470(14) 0.44491(8) 0.22779(7) 0.0192(3) Uani 1 1 d . . .
C28A C -0.13122(14) 0.50588(8) 0.20903(8) 0.0226(3) Uani 1 1 d . . .
H28A H -0.1266 0.5380 0.1641 0.027 Uiso 1 1 calc R . .
C29A C -0.21555(15) 0.52104(8) 0.25535(8) 0.0245(4) Uani 1 1 d . . .
H29A H -0.2680 0.5628 0.2409 0.029 Uiso 1 1 calc R . .
C30A C -0.22445(14) 0.47695(8) 0.32128(8) 0.0227(3) Uani 1 1 d . . .
H30A H -0.2810 0.4885 0.3521 0.027 Uiso 1 1 calc R . .
C31A C -0.14827(14) 0.41475(8) 0.34180(7) 0.0203(3) Uani 1 1 d . . .
C32A C -0.13061(14) 0.35787(8) 0.40480(7) 0.0210(3) Uani 1 1 d . . .
C33A C -0.19068(15) 0.35600(9) 0.46970(7) 0.0278(4) Uani 1 1 d . . .
H33A H -0.2500 0.3966 0.4627 0.042 Uiso 0.50 1 calc PR . .
H33B H -0.1258 0.3607 0.4933 0.042 Uiso 0.50 1 calc PR . .
H33C H -0.2354 0.3094 0.4953 0.042 Uiso 0.50 1 calc PR . .
H33D H -0.1575 0.3145 0.5049 0.042 Uiso 0.50 1 calc PR . .
H33E H -0.2817 0.3504 0.4743 0.042 Uiso 0.50 1 calc PR . .
H33F H -0.1720 0.4018 0.4723 0.042 Uiso 0.50 1 calc PR . .
C34A C 0.04455(15) 0.45383(8) 0.11839(7) 0.0226(3) Uani 1 1 d . . .
O35A O -0.04470(10) 0.48438(7) 0.08935(5) 0.0333(3) Uani 1 1 d . . .
C36A C 0.16505(15) 0.44361(8) 0.08418(7) 0.0225(3) Uani 1 1 d . . .
C37A C 0.28144(15) 0.42300(8) 0.10341(8) 0.0255(4) Uani 1 1 d . . .
H37A H 0.3012 0.4083 0.1462 0.031 Uiso 1 1 calc R . .
C38A C 0.36546(16) 0.42779(9) 0.04801(8) 0.0310(4) Uani 1 1 d . . .
H38A H 0.4526 0.4172 0.0463 0.037 Uiso 1 1 calc R . .
C39A C 0.29810(17) 0.45056(9) -0.00299(8) 0.0341(4) Uani 1 1 d . . .
H39A H 0.3308 0.4582 -0.0465 0.041 Uiso 1 1 calc R . .
H1A H 0.5530(15) 0.0833(9) 0.1898(8) 0.026(5) Uiso 1 1 d . . .
H2A H 0.2357(16) 0.1709(9) 0.2645(8) 0.028(5) Uiso 1 1 d . . .
H3A H 0.1476(15) 0.2066(9) 0.3507(8) 0.023(5) Uiso 1 1 d . . .
H4A H 0.0597(16) 0.3224(9) 0.3105(8) 0.025(5) Uiso 1 1 d . . .
H5A H 0.1019(16) 0.4060(9) 0.1996(8) 0.030(5) Uiso 1 1 d . . .
H6A H 0.1186(18) 0.4755(10) -0.0050(9) 0.040(6) Uiso 1 1 d . . .
N7A N 0.66710(11) 0.21841(7) 0.29783(6) 0.0205(3) Uani 1 1 d . . .
C40A C 0.80202(14) 0.20217(9) 0.27551(8) 0.0248(4) Uani 1 1 d . . .
H40A H 0.8564 0.2434 0.2690 0.030 Uiso 1 1 calc R . .
H40B H 0.8305 0.1576 0.3105 0.030 Uiso 1 1 calc R . .
C41A C 0.81851(15) 0.19081(9) 0.21265(8) 0.0296(4) Uani 1 1 d . . .
H41A H 0.7765 0.2312 0.1798 0.036 Uiso 1 1 calc R . .
H41B H 0.7768 0.1444 0.2213 0.036 Uiso 1 1 calc R . .
C42A C 0.95614(16) 0.18810(9) 0.18452(9) 0.0316(4) Uani 1 1 d . . .
H42A H 0.9979 0.1477 0.2176 0.038 Uiso 1 1 calc R . .
H42B H 0.9599 0.1765 0.1461 0.038 Uiso 1 1 calc R . .
C43A C 1.02841(17) 0.25835(10) 0.16419(9) 0.0375(4) Uani 1 1 d . . .
H43A H 0.9857 0.2992 0.1330 0.056 Uiso 1 1 calc R . .
H43B H 1.1134 0.2537 0.1437 0.056 Uiso 1 1 calc R . .
H43C H 1.0329 0.2677 0.2027 0.056 Uiso 1 1 calc R . .
C44A C 0.61727(14) 0.28543(8) 0.24479(7) 0.0215(3) Uani 1 1 d . . .
H44A H 0.6015 0.2719 0.2095 0.026 Uiso 1 1 calc R . .
H44B H 0.5358 0.2991 0.2634 0.026 Uiso 1 1 calc R . .
C45A C 0.70325(15) 0.35195(8) 0.21517(8) 0.0258(4) Uani 1 1 d . . .
H45A H 0.7185 0.3666 0.2499 0.031 Uiso 1 1 calc R . .
H45B H 0.7850 0.3391 0.1960 0.031 Uiso 1 1 calc R . .
C46A C 0.64659(16) 0.41573(9) 0.16270(8) 0.0340(4) Uani 1 1 d . . .
H46A H 0.7125 0.4533 0.1374 0.041 Uiso 1 1 calc R . .
H46B H 0.6181 0.3982 0.1324 0.041 Uiso 1 1 calc R . .
C47A C 0.53771(17) 0.45093(10) 0.18895(10) 0.0474(5) Uani 1 1 d . . .
H47A H 0.4693 0.4152 0.2112 0.071 Uiso 1 1 calc R . .
H47B H 0.5086 0.4931 0.1528 0.071 Uiso 1 1 calc R . .
H47C H 0.5644 0.4674 0.2199 0.071 Uiso 1 1 calc R . .
C48A C 0.66627(15) 0.23318(9) 0.35811(7) 0.0235(4) Uani 1 1 d . . .
H48A H 0.7042 0.2820 0.3444 0.028 Uiso 1 1 calc R . .
H48B H 0.7200 0.1964 0.3871 0.028 Uiso 1 1 calc R . .
C49A C 0.53689(15) 0.23114(9) 0.39718(8) 0.0280(4) Uani 1 1 d . . .
H49A H 0.5156 0.1801 0.4285 0.034 Uiso 1 1 calc R . .
H49B H 0.4732 0.2485 0.3672 0.034 Uiso 1 1 calc R . .
C50A C 0.53465(18) 0.27981(10) 0.43433(9) 0.0390(5) Uani 1 1 d . . .
H50A H 0.4667 0.2631 0.4720 0.047 Uiso 1 1 calc R . .
H50B H 0.6151 0.2749 0.4514 0.047 Uiso 1 1 calc R . .
C51A C 0.51411(18) 0.35968(10) 0.39080(10) 0.0435(5) Uani 1 1 d . . .
H51A H 0.5810 0.3763 0.3533 0.065 Uiso 1 1 calc R . .
H51B H 0.5152 0.3894 0.4156 0.065 Uiso 1 1 calc R . .
H51C H 0.4328 0.3650 0.3753 0.065 Uiso 1 1 calc R . .
C52A C 0.58184(14) 0.15473(8) 0.31204(7) 0.0224(3) Uani 1 1 d . . .
H52A H 0.5817 0.1487 0.2711 0.027 Uiso 1 1 calc R . .
H52B H 0.4953 0.1670 0.3261 0.027 Uiso 1 1 calc R . .
C53A C 0.61743(15) 0.08222(9) 0.36378(8) 0.0283(4) Uani 1 1 d . . .
H53A H 0.6387 0.0901 0.4011 0.034 Uiso 1 1 calc R . .
H53B H 0.6925 0.0624 0.3455 0.034 Uiso 1 1 calc R . .
C54A C 0.51028(16) 0.02716(9) 0.38742(8) 0.0302(4) Uani 1 1 d . . .
H54A H 0.4836 0.0232 0.3494 0.036 Uiso 1 1 calc R . .
H54B H 0.4380 0.0451 0.4093 0.036 Uiso 1 1 calc R . .
C55A C 0.54754(17) -0.04830(9) 0.43462(9) 0.0355(4) Uani 1 1 d . . .
H55A H 0.6167 -0.0672 0.4125 0.053 Uiso 1 1 calc R . .
H55B H 0.4755 -0.0817 0.4494 0.053 Uiso 1 1 calc R . .
H55C H 0.5744 -0.0446 0.4723 0.053 Uiso 1 1 calc R . .
Cl1B Cl 0.25277(3) 0.27135(2) 0.766907(17) 0.02179(9) Uani 1 1 d . . .
N1B N 0.15470(14) 0.43160(8) 0.51451(7) 0.0298(3) Uani 1 1 d . . .
N2B N 0.03294(12) 0.40264(7) 0.68193(6) 0.0205(3) Uani 1 1 d . . .
N3B N -0.01282(13) 0.31403(7) 0.82591(6) 0.0184(3) Uani 1 1 d . . .
N4B N 0.08143(12) 0.15013(7) 0.87805(6) 0.0204(3) Uani 1 1 d . . .
N5B N 0.21710(12) 0.09681(8) 0.78046(6) 0.0221(3) Uani 1 1 d . . .
N6B N 0.52270(12) 0.08887(8) 0.69081(6) 0.0226(3) Uani 1 1 d . . .
C7B C 0.26376(16) 0.41064(9) 0.48980(8) 0.0299(4) Uani 1 1 d . . .
H7B H 0.2891 0.4193 0.4453 0.036 Uiso 1 1 calc R . .
C8B C 0.33187(18) 0.37469(10) 0.53966(8) 0.0377(5) Uani 1 1 d . . .
H8B H 0.4126 0.3538 0.5362 0.045 Uiso 1 1 calc R . .
C9B C 0.26041(16) 0.37425(9) 0.59714(8) 0.0307(4) Uani 1 1 d . . .
H9B H 0.2841 0.3532 0.6396 0.037 Uiso 1 1 calc R . .
C10B C 0.15019(15) 0.40990(8) 0.58041(7) 0.0229(3) Uani 1 1 d . . .
C11B C 0.03920(15) 0.42801(9) 0.61619(7) 0.0261(4) Uani 1 1 d . . .
O12B O -0.04637(12) 0.46389(8) 0.58724(6) 0.0529(4) Uani 1 1 d . . .
C13B C -0.07382(13) 0.37728(8) 0.79141(7) 0.0182(3) Uani 1 1 d . . .
C14B C -0.05722(14) 0.29091(8) 0.89214(7) 0.0193(3) Uani 1 1 d . . .
C15B C -0.14755(14) 0.33828(8) 0.90055(7) 0.0205(3) Uani 1 1 d . . .
C16B C -0.16069(14) 0.39378(8) 0.83637(7) 0.0198(3) Uani 1 1 d . . .
C17B C -0.23649(14) 0.45572(8) 0.81386(8) 0.0238(4) Uani 1 1 d . . .
H17B H -0.2968 0.4672 0.8434 0.029 Uiso 1 1 calc R . .
C18B C -0.22175(15) 0.49976(8) 0.74776(8) 0.0245(4) Uani 1 1 d . . .
H18B H -0.2726 0.5421 0.7319 0.029 Uiso 1 1 calc R . .
C19B C -0.13387(14) 0.48366(8) 0.70348(8) 0.0229(3) Uani 1 1 d . . .
H19B H -0.1254 0.5156 0.6584 0.027 Uiso 1 1 calc R . .
C20B C -0.05882(13) 0.42186(8) 0.72416(7) 0.0187(3) Uani 1 1 d . . .
C21B C -0.21650(16) 0.33693(9) 0.96371(8) 0.0288(4) Uani 1 1 d . . .
H21G H -0.2758 0.3778 0.9545 0.043 Uiso 0.50 1 calc PR . .
H21H H -0.1563 0.3417 0.9898 0.043 Uiso 0.50 1 calc PR . .
H21I H -0.2624 0.2905 0.9880 0.043 Uiso 0.50 1 calc PR . .
H21J H -0.1872 0.2955 1.0004 0.043 Uiso 0.50 1 calc PR . .
H21K H -0.3067 0.3316 0.9651 0.043 Uiso 0.50 1 calc PR . .
H21L H -0.2006 0.3828 0.9669 0.043 Uiso 0.50 1 calc PR . .
C22B C -0.00454(14) 0.22337(8) 0.94203(7) 0.0208(3) Uani 1 1 d . . .
H22B H -0.0616 0.2114 0.9842 0.025 Uiso 1 1 calc R . .
C23B C 0.12673(15) 0.23746(9) 0.95377(8) 0.0246(4) Uani 1 1 d . . .
H23C H 0.1599 0.1910 0.9844 0.030 Uiso 1 1 calc R . .
H23D H 0.1845 0.2544 0.9120 0.030 Uiso 1 1 calc R . .
C24B C 0.12277(17) 0.29468(10) 0.98172(8) 0.0334(4) Uani 1 1 d . . .
H24D H 0.0977 0.3420 0.9497 0.050 Uiso 1 1 calc R . .
H24E H 0.2061 0.2993 0.9916 0.050 Uiso 1 1 calc R . .
H24F H 0.0620 0.2795 1.0218 0.050 Uiso 1 1 calc R . .
C25B C -0.00692(14) 0.15807(8) 0.92591(7) 0.0205(3) Uani 1 1 d . . .
C26B C 0.05477(14) 0.08787(8) 0.87114(7) 0.0202(3) Uani 1 1 d . . .
C27B C 0.11375(14) 0.05884(8) 0.82764(7) 0.0211(3) Uani 1 1 d . . .
C28B C 0.06326(15) -0.00476(9) 0.83129(8) 0.0261(4) Uani 1 1 d . . .
H28B H 0.0988 -0.0250 0.8015 0.031 Uiso 1 1 calc R . .
C29B C -0.03970(15) -0.03972(9) 0.87841(8) 0.0299(4) Uani 1 1 d . . .
H29B H -0.0710 -0.0840 0.8804 0.036 Uiso 1 1 calc R . .
C30B C -0.09645(15) -0.01185(8) 0.92161(8) 0.0258(4) Uani 1 1 d . . .
H30B H -0.1652 -0.0367 0.9536 0.031 Uiso 1 1 calc R . .
C31B C -0.05098(14) 0.05384(8) 0.91759(7) 0.0205(3) Uani 1 1 d . . .
C32B C -0.08973(14) 0.09978(8) 0.95169(7) 0.0207(3) Uani 1 1 d . . .
C33B C -0.19679(15) 0.08424(9) 1.00615(7) 0.0258(4) Uani 1 1 d . . .
H33G H -0.2392 0.0389 1.0139 0.039 Uiso 0.50 1 calc PR . .
H33H H -0.2563 0.1250 0.9943 0.039 Uiso 0.50 1 calc PR . .
H33I H -0.1649 0.0786 1.0459 0.039 Uiso 0.50 1 calc PR . .
H33J H -0.2011 0.1228 1.0222 0.039 Uiso 0.50 1 calc PR . .
H33K H -0.1840 0.0367 1.0418 0.039 Uiso 0.50 1 calc PR . .
H33L H -0.2753 0.0831 0.9901 0.039 Uiso 0.50 1 calc PR . .
C34B C 0.31542(14) 0.06493(9) 0.75649(7) 0.0214(3) Uani 1 1 d . . .
O35B O 0.32868(10) -0.00219(6) 0.77689(5) 0.0273(3) Uani 1 1 d . . .
C36B C 0.40681(14) 0.11529(8) 0.70478(7) 0.0210(3) Uani 1 1 d . . .
C37B C 0.40340(15) 0.18820(9) 0.66194(7) 0.0249(4) Uani 1 1 d . . .
H37B H 0.3348 0.2207 0.6599 0.030 Uiso 1 1 calc R . .
C38B C 0.52066(15) 0.20529(9) 0.62174(8) 0.0273(4) Uani 1 1 d . . .
H38B H 0.5456 0.2515 0.5875 0.033 Uiso 1 1 calc R . .
C39B C 0.59224(16) 0.14307(9) 0.64110(8) 0.0262(4) Uani 1 1 d . . .
H39B H 0.6761 0.1387 0.6228 0.031 Uiso 1 1 calc R . .
H1B H 0.1053(19) 0.4596(11) 0.4905(10) 0.054(7) Uiso 1 1 d . . .
H2B H 0.0970(16) 0.3765(9) 0.6986(8) 0.030(5) Uiso 1 1 d . . .
H3B H 0.0531(17) 0.3004(10) 0.8116(8) 0.035(5) Uiso 1 1 d . . .
H4B H 0.1370(16) 0.1829(10) 0.8524(8) 0.034(5) Uiso 1 1 d . . .
H5B H 0.2215(16) 0.1403(10) 0.7696(8) 0.029(5) Uiso 1 1 d . . .
H6B H 0.5490(16) 0.0455(9) 0.7119(8) 0.029(5) Uiso 1 1 d . . .
N7B N 0.64616(12) 0.22070(7) 0.79631(6) 0.0208(3) Uani 1 1 d . . .
C40B C 0.62586(15) 0.23217(9) 0.85907(7) 0.0237(4) Uani 1 1 d . . .
H40C H 0.6538 0.2824 0.8489 0.028 Uiso 1 1 calc R . .
H40D H 0.6797 0.1974 0.8895 0.028 Uiso 1 1 calc R . .
C41B C 0.49122(15) 0.22210(9) 0.89358(8) 0.0270(4) Uani 1 1 d . . .
H41C H 0.4695 0.1693 0.9150 0.032 Uiso 1 1 calc R . .
H41D H 0.4335 0.2471 0.8613 0.032 Uiso 1 1 calc R . .
C42B C 0.47569(17) 0.25404(9) 0.94477(8) 0.0303(4) Uani 1 1 d . . .
H42C H 0.3988 0.2333 0.9761 0.036 Uiso 1 1 calc R . .
H42D H 0.5480 0.2391 0.9693 0.036 Uiso 1 1 calc R . .
C43B C 0.46695(18) 0.33713(9) 0.91469(9) 0.0372(4) Uani 1 1 d . . .
H43D H 0.5432 0.3580 0.8839 0.056 Uiso 1 1 calc R . .
H43E H 0.4581 0.3549 0.9492 0.056 Uiso 1 1 calc R . .
H43F H 0.3939 0.3522 0.8915 0.056 Uiso 1 1 calc R . .
C44B C 0.58602(15) 0.28202(8) 0.74303(7) 0.0224(3) Uani 1 1 d . . .
H44C H 0.6000 0.2721 0.7034 0.027 Uiso 1 1 calc R . .
H44D H 0.4944 0.2803 0.7574 0.027 Uiso 1 1 calc R . .
C45B C 0.63222(18) 0.35913(9) 0.72438(8) 0.0338(4) Uani 1 1 d . . .
H45C H 0.7246 0.3611 0.7126 0.041 Uiso 1 1 calc R . .
H45D H 0.6111 0.3720 0.7622 0.041 Uiso 1 1 calc R . .
C46B C 0.57260(18) 0.41447(9) 0.66688(8) 0.0367(4) Uani 1 1 d . . .
H46C H 0.4806 0.4069 0.6765 0.044 Uiso 1 1 calc R . .
H46D H 0.5894 0.4646 0.6621 0.044 Uiso 1 1 calc R . .
C47B C 0.6207(2) 0.40880(11) 0.60278(9) 0.0572(6) Uani 1 1 d . . .
H47D H 0.7118 0.4161 0.5929 0.086 Uiso 1 1 calc R . .
H47E H 0.5808 0.4464 0.5677 0.086 Uiso 1 1 calc R . .
H47F H 0.6006 0.3602 0.6064 0.086 Uiso 1 1 calc R . .
C48B C 0.78713(14) 0.21808(9) 0.77702(8) 0.0237(4) Uani 1 1 d . . .
H48C H 0.8260 0.2601 0.7794 0.028 Uiso 1 1 calc R . .
H48D H 0.8197 0.1727 0.8095 0.028 Uiso 1 1 calc R . .
C49B C 0.82888(15) 0.22001(10) 0.70950(8) 0.0286(4) Uani 1 1 d . . .
H49C H 0.8064 0.2678 0.6761 0.034 Uiso 1 1 calc R . .
H49D H 0.7848 0.1810 0.7049 0.034 Uiso 1 1 calc R . .
C50B C 0.96965(15) 0.20878(10) 0.69852(8) 0.0309(4) Uani 1 1 d . . .
H50C H 1.0127 0.2435 0.7093 0.037 Uiso 1 1 calc R . .
H50D H 0.9901 0.1584 0.7284 0.037 Uiso 1 1 calc R . .
C51B C 1.01810(17) 0.22015(11) 0.62905(9) 0.0416(5) Uani 1 1 d . . .
H51D H 0.9746 0.1866 0.6178 0.062 Uiso 1 1 calc R . .
H51E H 1.1083 0.2104 0.6249 0.062 Uiso 1 1 calc R . .
H51F H 1.0028 0.2709 0.5994 0.062 Uiso 1 1 calc R . .
C52B C 0.58325(15) 0.15021(8) 0.80659(8) 0.0225(3) Uani 1 1 d . . .
H52C H 0.4916 0.1553 0.8171 0.027 Uiso 1 1 calc R . .
H52D H 0.5985 0.1447 0.7648 0.027 Uiso 1 1 calc R . .
C53B C 0.62473(15) 0.08035(8) 0.85950(8) 0.0267(4) Uani 1 1 d . . .
H53C H 0.6330 0.0893 0.8983 0.032 Uiso 1 1 calc R . .
H53D H 0.7077 0.0654 0.8435 0.032 Uiso 1 1 calc R . .
C54B C 0.52961(16) 0.01934(9) 0.87838(8) 0.0303(4) Uani 1 1 d . . .
H54C H 0.5210 0.0114 0.8391 0.036 Uiso 1 1 calc R . .
H54D H 0.4470 0.0350 0.8940 0.036 Uiso 1 1 calc R . .
C55B C 0.56544(17) -0.05273(9) 0.93121(9) 0.0362(4) Uani 1 1 d . . .
H55D H 0.6438 -0.0707 0.9148 0.054 Uiso 1 1 calc R . .
H55E H 0.4987 -0.0890 0.9431 0.054 Uiso 1 1 calc R . .
H55F H 0.5769 -0.0450 0.9697 0.054 Uiso 1 1 calc R . .

loop_
_atom_site_aniso_label
_atom_site_aniso_U_11
_atom_site_aniso_U_22
_atom_site_aniso_U_33
_atom_site_aniso_U_23
_atom_site_aniso_U_13
_atom_site_aniso_U_12
Cl1A 0.0194(2) 0.02008(19) 0.02124(19) -0.00638(15) 0.00190(15) -0.00090(15)
N1A 0.0216(7) 0.0221(8) 0.0235(7) -0.0123(6) -0.0024(6) 0.0038(6)
N2A 0.0204(7) 0.0155(7) 0.0234(7) -0.0077(6) -0.0009(6) 0.0008(6)
N3A 0.0165(7) 0.0198(7) 0.0201(7) -0.0058(6) 0.0023(6) -0.0028(6)
N4A 0.0182(7) 0.0222(7) 0.0184(7) -0.0088(6) 0.0004(6) 0.0040(6)
N5A 0.0212(7) 0.0227(7) 0.0173(7) -0.0073(6) -0.0028(6) 0.0007(6)
N6A 0.0318(9) 0.0318(8) 0.0177(7) -0.0073(6) -0.0050(6) 0.0082(7)
C7A 0.0216(9) 0.0315(9) 0.0232(8) -0.0167(7) 0.0022(7) -0.0015(7)
C8A 0.0288(9) 0.0261(9) 0.0207(8) -0.0098(7) -0.0010(7) 0.0003(7)
C9A 0.0239(9) 0.0243(9) 0.0219(8) -0.0111(7) -0.0033(7) 0.0050(7)
C10A 0.0178(8) 0.0249(8) 0.0197(8) -0.0127(7) -0.0032(6) 0.0031(6)
C11A 0.0191(8) 0.0225(9) 0.0238(8) -0.0115(7) -0.0084(7) 0.0049(7)
O12A 0.0237(6) 0.0200(6) 0.0390(7) -0.0119(5) -0.0031(5) 0.0046(5)
C13A 0.0170(8) 0.0163(8) 0.0209(8) -0.0031(6) -0.0052(6) 0.0007(6)
C14A 0.0177(8) 0.0214(8) 0.0154(8) -0.0038(6) -0.0019(6) 0.0025(6)
C15A 0.0154(8) 0.0228(8) 0.0186(8) -0.0016(7) -0.0030(6) 0.0020(6)
C16A 0.0168(8) 0.0192(8) 0.0201(8) -0.0009(6) -0.0048(6) 0.0015(6)
C17A 0.0187(8) 0.0211(8) 0.0295(9) -0.0019(7) -0.0047(7) -0.0028(7)
C18A 0.0259(9) 0.0191(8) 0.0364(10) -0.0078(7) -0.0076(8) -0.0016(7)
C19A 0.0229(9) 0.0223(9) 0.0282(9) -0.0098(7) -0.0044(7) 0.0012(7)
C20A 0.0174(8) 0.0186(8) 0.0213(8) -0.0048(6) -0.0048(6) 0.0029(6)
C21A 0.0228(9) 0.0316(10) 0.0216(9) -0.0036(7) 0.0000(7) -0.0012(7)
C22A 0.0194(8) 0.0233(8) 0.0148(7) -0.0060(6) 0.0015(6) 0.0002(7)
C23A 0.0236(9) 0.0272(9) 0.0197(8) -0.0083(7) -0.0024(7) -0.0009(7)
C24A 0.0254(9) 0.0343(10) 0.0267(9) -0.0083(8) -0.0056(7) -0.0001(8)
C25A 0.0194(8) 0.0238(8) 0.0164(8) -0.0081(7) -0.0006(6) -0.0021(7)
C26A 0.0155(8) 0.0203(8) 0.0229(8) -0.0104(7) -0.0038(6) -0.0010(6)
C27A 0.0182(8) 0.0213(8) 0.0197(8) -0.0097(7) -0.0013(6) -0.0047(6)
C28A 0.0247(9) 0.0198(8) 0.0222(8) -0.0068(7) -0.0051(7) -0.0022(7)
C29A 0.0214(9) 0.0200(8) 0.0329(9) -0.0110(7) -0.0065(7) 0.0020(7)
C30A 0.0191(8) 0.0235(9) 0.0276(9) -0.0136(7) -0.0003(7) 0.0004(7)
C31A 0.0181(8) 0.0228(8) 0.0230(8) -0.0125(7) -0.0016(6) -0.0025(6)
C32A 0.0202(8) 0.0240(8) 0.0203(8) -0.0108(7) -0.0016(6) -0.0015(7)
C33A 0.0273(9) 0.0327(10) 0.0228(9) -0.0129(7) 0.0011(7) 0.0020(7)
C34A 0.0253(9) 0.0232(8) 0.0191(8) -0.0080(7) -0.0040(7) -0.0031(7)
O35A 0.0267(7) 0.0524(8) 0.0209(6) -0.0148(6) -0.0067(5) 0.0056(6)
C36A 0.0290(9) 0.0201(8) 0.0156(8) -0.0048(6) -0.0022(7) 0.0000(7)
C37A 0.0312(9) 0.0228(9) 0.0187(8) -0.0053(7) -0.0033(7) 0.0022(7)
C38A 0.0299(10) 0.0286(9) 0.0248(9) -0.0041(7) -0.0008(7) 0.0107(8)
C39A 0.0398(11) 0.0339(10) 0.0191(9) -0.0060(7) 0.0033(8) 0.0122(8)
N7A 0.0188(7) 0.0220(7) 0.0205(7) -0.0077(6) -0.0062(5) 0.0012(5)
C40A 0.0177(8) 0.0265(9) 0.0282(9) -0.0084(7) -0.0065(7) 0.0019(7)
C41A 0.0257(9) 0.0312(10) 0.0352(10) -0.0166(8) -0.0064(8) 0.0030(7)
C42A 0.0295(10) 0.0333(10) 0.0343(10) -0.0164(8) -0.0076(8) 0.0076(8)
C43A 0.0317(10) 0.0451(12) 0.0407(11) -0.0241(9) -0.0008(8) -0.0003(9)
C44A 0.0191(8) 0.0219(8) 0.0210(8) -0.0056(7) -0.0067(6) 0.0029(6)
C45A 0.0207(9) 0.0243(9) 0.0264(9) -0.0041(7) -0.0049(7) -0.0004(7)
C46A 0.0298(10) 0.0282(10) 0.0321(10) 0.0015(8) -0.0097(8) -0.0042(8)
C47A 0.0299(11) 0.0262(10) 0.0733(15) -0.0062(10) -0.0139(10) 0.0026(8)
C48A 0.0269(9) 0.0244(8) 0.0190(8) -0.0069(7) -0.0074(7) -0.0033(7)
C49A 0.0306(10) 0.0305(9) 0.0217(8) -0.0095(7) -0.0002(7) -0.0090(8)
C50A 0.0383(11) 0.0524(12) 0.0304(10) -0.0232(9) 0.0066(8) -0.0142(9)
C51A 0.0334(11) 0.0462(12) 0.0579(13) -0.0329(11) 0.0085(9) -0.0057(9)
C52A 0.0212(8) 0.0220(8) 0.0247(8) -0.0092(7) -0.0055(7) -0.0029(7)
C53A 0.0272(9) 0.0233(9) 0.0325(9) -0.0085(7) -0.0080(7) 0.0003(7)
C54A 0.0353(10) 0.0244(9) 0.0318(10) -0.0098(8) -0.0111(8) -0.0029(8)
C55A 0.0443(11) 0.0237(9) 0.0356(10) -0.0068(8) -0.0119(9) -0.0038(8)
Cl1B 0.0196(2) 0.0221(2) 0.02083(19) -0.00661(16) -0.00231(15) 0.00143(15)
N1B 0.0272(8) 0.0401(9) 0.0178(7) -0.0085(7) -0.0043(6) 0.0081(7)
N2B 0.0195(7) 0.0233(7) 0.0176(7) -0.0069(6) -0.0054(6) 0.0034(6)
N3B 0.0186(7) 0.0190(7) 0.0174(7) -0.0080(6) -0.0019(6) 0.0031(6)
N4B 0.0211(7) 0.0183(7) 0.0196(7) -0.0065(6) 0.0000(6) -0.0015(6)
N5B 0.0240(8) 0.0168(7) 0.0243(7) -0.0078(6) -0.0035(6) 0.0035(6)
N6B 0.0244(8) 0.0208(7) 0.0246(7) -0.0117(6) -0.0048(6) 0.0052(6)
C7B 0.0347(10) 0.0301(9) 0.0213(9) -0.0095(7) 0.0005(7) 0.0072(8)
C8B 0.0409(11) 0.0380(11) 0.0271(10) -0.0086(8) -0.0057(8) 0.0190(9)
C9B 0.0365(10) 0.0309(10) 0.0193(8) -0.0058(7) -0.0062(7) 0.0105(8)
C10B 0.0264(9) 0.0230(8) 0.0170(8) -0.0061(7) -0.0032(7) -0.0004(7)
C11B 0.0247(9) 0.0306(9) 0.0202(8) -0.0070(7) -0.0052(7) 0.0006(7)
O12B 0.0343(8) 0.0929(11) 0.0220(7) -0.0162(7) -0.0107(6) 0.0299(7)
C13B 0.0162(8) 0.0169(8) 0.0231(8) -0.0090(6) -0.0051(6) -0.0006(6)
C14B 0.0205(8) 0.0211(8) 0.0176(8) -0.0091(6) -0.0023(6) -0.0032(6)
C15B 0.0192(8) 0.0220(8) 0.0211(8) -0.0099(7) -0.0018(6) -0.0017(6)
C16B 0.0175(8) 0.0207(8) 0.0230(8) -0.0109(7) -0.0007(6) -0.0035(6)
C17B 0.0181(8) 0.0237(9) 0.0321(9) -0.0147(7) -0.0020(7) 0.0007(7)
C18B 0.0213(8) 0.0187(8) 0.0341(9) -0.0103(7) -0.0091(7) 0.0038(7)
C19B 0.0223(8) 0.0202(8) 0.0249(8) -0.0066(7) -0.0068(7) -0.0010(7)
C20B 0.0165(8) 0.0205(8) 0.0201(8) -0.0091(7) -0.0029(6) -0.0018(6)
C21B 0.0274(9) 0.0328(10) 0.0250(9) -0.0132(8) 0.0021(7) 0.0025(8)
C22B 0.0242(9) 0.0204(8) 0.0157(8) -0.0059(6) -0.0017(6) -0.0012(7)
C23B 0.0254(9) 0.0268(9) 0.0216(8) -0.0086(7) -0.0073(7) 0.0004(7)
C24B 0.0345(10) 0.0392(11) 0.0323(10) -0.0190(8) -0.0083(8) -0.0013(8)
C25B 0.0214(8) 0.0217(8) 0.0163(8) -0.0054(6) -0.0052(6) 0.0038(7)
C26B 0.0205(8) 0.0171(8) 0.0211(8) -0.0052(6) -0.0070(6) 0.0046(6)
C27B 0.0184(8) 0.0204(8) 0.0226(8) -0.0066(7) -0.0058(7) 0.0050(6)
C28B 0.0237(9) 0.0249(9) 0.0338(9) -0.0159(7) -0.0068(7) 0.0056(7)
C29B 0.0245(9) 0.0213(9) 0.0449(11) -0.0146(8) -0.0053(8) 0.0000(7)
C30B 0.0190(8) 0.0209(8) 0.0331(9) -0.0069(7) -0.0040(7) 0.0013(7)
C31B 0.0181(8) 0.0191(8) 0.0208(8) -0.0042(6) -0.0059(6) 0.0040(6)
C32B 0.0207(8) 0.0195(8) 0.0181(8) -0.0038(6) -0.0053(6) 0.0041(7)
C33B 0.0246(9) 0.0253(9) 0.0227(8) -0.0059(7) -0.0008(7) -0.0007(7)
C34B 0.0218(8) 0.0249(9) 0.0212(8) -0.0118(7) -0.0083(7) 0.0042(7)
O35B 0.0229(6) 0.0213(6) 0.0377(7) -0.0126(5) -0.0056(5) 0.0059(5)
C36B 0.0232(9) 0.0234(8) 0.0206(8) -0.0131(7) -0.0060(7) 0.0064(7)
C37B 0.0281(9) 0.0264(9) 0.0222(8) -0.0120(7) -0.0062(7) 0.0061(7)
C38B 0.0336(10) 0.0263(9) 0.0211(8) -0.0091(7) -0.0035(7) -0.0005(8)
C39B 0.0258(9) 0.0325(9) 0.0245(9) -0.0167(8) -0.0009(7) -0.0002(7)
N7B 0.0203(7) 0.0218(7) 0.0235(7) -0.0114(6) -0.0071(5) 0.0013(6)
C40B 0.0289(9) 0.0230(8) 0.0230(8) -0.0114(7) -0.0089(7) 0.0003(7)
C41B 0.0309(10) 0.0279(9) 0.0227(8) -0.0105(7) -0.0045(7) -0.0025(7)
C42B 0.0341(10) 0.0333(10) 0.0257(9) -0.0140(8) -0.0069(8) 0.0048(8)
C43B 0.0396(11) 0.0358(11) 0.0405(11) -0.0209(9) -0.0047(9) 0.0045(9)
C44B 0.0219(8) 0.0237(8) 0.0226(8) -0.0091(7) -0.0086(7) 0.0034(7)
C45B 0.0470(12) 0.0226(9) 0.0350(10) -0.0114(8) -0.0177(9) 0.0023(8)
C46B 0.0413(11) 0.0249(9) 0.0403(11) -0.0069(8) -0.0145(9) 0.0012(8)
C47B 0.0961(19) 0.0332(11) 0.0380(12) -0.0058(9) -0.0189(12) -0.0109(12)
C48B 0.0181(8) 0.0244(9) 0.0296(9) -0.0104(7) -0.0085(7) -0.0002(7)
C49B 0.0228(9) 0.0354(10) 0.0302(9) -0.0161(8) -0.0048(7) 0.0015(7)
C50B 0.0217(9) 0.0347(10) 0.0362(10) -0.0142(8) -0.0065(7) 0.0030(7)
C51B 0.0301(10) 0.0544(13) 0.0484(12) -0.0309(10) -0.0008(9) -0.0005(9)
C52B 0.0216(8) 0.0223(8) 0.0272(9) -0.0125(7) -0.0062(7) -0.0024(7)
C53B 0.0250(9) 0.0237(9) 0.0326(9) -0.0115(7) -0.0075(7) -0.0004(7)
C54B 0.0315(10) 0.0281(9) 0.0313(9) -0.0101(8) -0.0086(8) -0.0049(8)
C55B 0.0401(11) 0.0277(10) 0.0366(10) -0.0071(8) -0.0082(8) -0.0089(8)

loop_
_atom_type_symbol
_atom_type_description
_atom_type_scat_dispersion_real
_atom_type_scat_dispersion_imag
_atom_type_scat_source
C C 0.0033 0.0016 'International Tables Vol C Tables 4.2.6.8 and 6.1.1.4'
H H 0.0000 0.0000 'International Tables Vol C Tables 4.2.6.8 and 6.1.1.4'
N N 0.0061 0.0033 'International Tables Vol C Tables 4.2.6.8 and 6.1.1.4'
O O 0.0106 0.0060 'International Tables Vol C Tables 4.2.6.8 and 6.1.1.4'
Cl Cl 0.1484 0.1585 'International Tables Vol C Tables 4.2.6.8 and 6.1.1.4'

loop_
_geom_angle_atom_site_label_1
_geom_angle_atom_site_label_2
_geom_angle_atom_site_label_3
_geom_angle
_geom_angle_site_symmetry_1
_geom_angle_site_symmetry_3
_geom_angle_publ_flag
C7A N1A C10A 109.40(13) . . ?
C7A N1A H1A 127.9(10) . . ?
C10A N1A H1A 122.2(10) . . ?
C11A N2A C20A 125.46(14) . . ?
C11A N2A H2A 118.6(12) . . ?
C20A N2A H2A 115.6(12) . . ?
C13A N3A C14A 109.47(13) . . ?
C13A N3A H3A 128.2(11) . . ?
C14A N3A H3A 122.1(11) . . ?
C26A N4A C25A 108.93(13) . . ?
C26A N4A H4A 123.5(12) . . ?
C25A N4A H4A 123.6(12) . . ?
C34A N5A C27A 127.38(14) . . ?
C34A N5A H5A 115.0(12) . . ?
C27A N5A H5A 116.7(12) . . ?
C39A N6A C36A 109.13(14) . . ?
C39A N6A H6A 125.5(13) . . ?
C36A N6A H6A 125.4(13) . . ?
N1A C7A C8A 108.41(14) . . ?
N1A C7A H7A 125.8 . . ?
C8A C7A H7A 125.8 . . ?
C7A C8A C9A 107.33(14) . . ?
C7A C8A H8A 126.3 . . ?
C9A C8A H8A 126.3 . . ?
C10A C9A C8A 107.37(14) . . ?
C10A C9A H9A 126.3 . . ?
C8A C9A H9A 126.3 . . ?
N1A C10A C9A 107.48(13) . . ?
N1A C10A C11A 118.41(13) . . ?
C9A C10A C11A 134.00(14) . . ?
O12A C11A N2A 122.70(15) . . ?
O12A C11A C10A 120.52(14) . . ?
N2A C11A C10A 116.77(13) . . ?
N3A C13A C20A 129.92(14) . . ?
N3A C13A C16A 107.60(13) . . ?
C20A C13A C16A 122.47(14) . . ?
C15A C14A N3A 109.35(14) . . ?
C15A C14A C22A 130.62(14) . . ?
N3A C14A C22A 120.03(13) . . ?
C14A C15A C16A 106.63(13) . . ?
C14A C15A C21A 127.81(15) . . ?
C16A C15A C21A 125.55(14) . . ?
C17A C16A C13A 118.81(14) . . ?
C17A C16A C15A 134.21(14) . . ?
C13A C16A C15A 106.93(13) . . ?
C18A C17A C16A 118.81(15) . . ?
C18A C17A H17A 120.6 . . ?
C16A C17A H17A 120.6 . . ?
C17A C18A C19A 122.21(15) . . ?
C17A C18A H18A 118.9 . . ?
C19A C18A H18A 118.9 . . ?
C20A C19A C18A 120.63(15) . . ?
C20A C19A H19A 119.7 . . ?
C18A C19A H19A 119.7 . . ?
C19A C20A C13A 117.03(14) . . ?
C19A C20A N2A 123.25(14) . . ?
C13A C20A N2A 119.59(14) . . ?
C15A C21A H21A 109.5 . . ?
C15A C21A H21B 109.5 . . ?
H21A C21A H21B 109.5 . . ?
C15A C21A H21C 109.5 . . ?
H21A C21A H21C 109.5 . . ?
H21B C21A H21C 109.5 . . ?
C15A C21A H21D 109.5 . . ?
H21A C21A H21D 141.1 . . ?
H21B C21A H21D 56.3 . . ?
H21C C21A H21D 56.3 . . ?
C15A C21A H21E 109.5 . . ?
H21A C21A H21E 56.3 . . ?
H21B C21A H21E 141.1 . . ?
H21C C21A H21E 56.3 . . ?
H21D C21A H21E 109.5 . . ?
C15A C21A H21F 109.5 . . ?
H21A C21A H21F 56.3 . . ?
H21B C21A H21F 56.3 . . ?
H21C C21A H21F 141.1 . . ?
H21D C21A H21F 109.5 . . ?
H21E C21A H21F 109.5 . . ?
C25A C22A C14A 112.40(12) . . ?
C25A C22A C23A 111.32(12) . . ?
C14A C22A C23A 112.37(12) . . ?
C25A C22A H22A 106.8 . . ?
C14A C22A H22A 106.8 . . ?
C23A C22A H22A 106.8 . . ?
C24A C23A C22A 112.92(13) . . ?
C24A C23A H23A 109.0 . . ?
C22A C23A H23A 109.0 . . ?
C24A C23A H23B 109.0 . . ?
C22A C23A H23B 109.0 . . ?
H23A C23A H23B 107.8 . . ?
C23A C24A H24A 109.5 . . ?
C23A C24A H24B 109.5 . . ?
H24A C24A H24B 109.5 . . ?
C23A C24A H24C 109.5 . . ?
H24A C24A H24C 109.5 . . ?
H24B C24A H24C 109.5 . . ?
C32A C25A N4A 109.31(13) . . ?
C32A C25A C22A 130.12(13) . . ?
N4A C25A C22A 120.57(13) . . ?
N4A C26A C27A 129.70(14) . . ?
N4A C26A C31A 108.09(13) . . ?
C27A C26A C31A 122.21(13) . . ?
C28A C27A C26A 117.22(14) . . ?
C28A C27A N5A 124.22(14) . . ?
C26A C27A N5A 118.51(13) . . ?
C27A C28A C29A 120.98(14) . . ?
C27A C28A H28A 119.5 . . ?
C29A C28A H28A 119.5 . . ?
C30A C29A C28A 121.83(14) . . ?
C30A C29A H29A 119.1 . . ?
C28A C29A H29A 119.1 . . ?
C29A C30A C31A 118.53(14) . . ?
C29A C30A H30A 120.7 . . ?
C31A C30A H30A 120.7 . . ?
C30A C31A C26A 119.18(14) . . ?
C30A C31A C32A 134.12(14) . . ?
C26A C31A C32A 106.70(13) . . ?
C25A C32A C31A 106.92(13) . . ?
C25A C32A C33A 127.59(14) . . ?
C31A C32A C33A 125.31(14) . . ?
C32A C33A H33A 109.5 . . ?
C32A C33A H33B 109.5 . . ?
H33A C33A H33B 109.5 . . ?
C32A C33A H33C 109.5 . . ?
H33A C33A H33C 109.5 . . ?
H33B C33A H33C 109.5 . . ?
C32A C33A H33D 109.5 . . ?
H33A C33A H33D 141.1 . . ?
H33B C33A H33D 56.3 . . ?
H33C C33A H33D 56.3 . . ?
C32A C33A H33E 109.5 . . ?
H33A C33A H33E 56.3 . . ?
H33B C33A H33E 141.1 . . ?
H33C C33A H33E 56.3 . . ?
H33D C33A H33E 109.5 . . ?
C32A C33A H33F 109.5 . . ?
H33A C33A H33F 56.3 . . ?
H33B C33A H33F 56.3 . . ?
H33C C33A H33F 141.1 . . ?
H33D C33A H33F 109.5 . . ?
H33E C33A H33F 109.5 . . ?
O35A C34A N5A 122.37(15) . . ?
O35A C34A C36A 122.26(14) . . ?
N5A C34A C36A 115.37(14) . . ?
N6A C36A C37A 107.45(14) . . ?
N6A C36A C34A 119.73(14) . . ?
C37A C36A C34A 132.68(14) . . ?
C36A C37A C38A 107.42(14) . . ?
C36A C37A H37A 126.3 . . ?
C38A C37A H37A 126.3 . . ?
C39A C38A C37A 107.03(15) . . ?
C39A C38A H38A 126.5 . . ?
C37A C38A H38A 126.5 . . ?
N6A C39A C38A 108.96(15) . . ?
N6A C39A H39A 125.5 . . ?
C38A C39A H39A 125.5 . . ?
C52A N7A C48A 111.26(11) . . ?
C52A N7A C44A 107.03(11) . . ?
C48A N7A C44A 109.17(11) . . ?
C52A N7A C40A 110.50(12) . . ?
C48A N7A C40A 107.94(11) . . ?
C44A N7A C40A 110.96(11) . . ?
C41A C40A N7A 113.77(12) . . ?
C41A C40A H40A 108.8 . . ?
N7A C40A H40A 108.8 . . ?
C41A C40A H40B 108.8 . . ?
N7A C40A H40B 108.8 . . ?
H40A C40A H40B 107.7 . . ?
C40A C41A C42A 113.07(13) . . ?
C40A C41A H41A 109.0 . . ?
C42A C41A H41A 109.0 . . ?
C40A C41A H41B 109.0 . . ?
C42A C41A H41B 109.0 . . ?
H41A C41A H41B 107.8 . . ?
C43A C42A C41A 114.30(14) . . ?
C43A C42A H42A 108.7 . . ?
C41A C42A H42A 108.7 . . ?
C43A C42A H42B 108.7 . . ?
C41A C42A H42B 108.7 . . ?
H42A C42A H42B 107.6 . . ?
C42A C43A H43A 109.5 . . ?
C42A C43A H43B 109.5 . . ?
H43A C43A H43B 109.5 . . ?
C42A C43A H43C 109.5 . . ?
H43A C43A H43C 109.5 . . ?
H43B C43A H43C 109.5 . . ?
C45A C44A N7A 114.90(12) . . ?
C45A C44A H44A 108.5 . . ?
N7A C44A H44A 108.5 . . ?
C45A C44A H44B 108.5 . . ?
N7A C44A H44B 108.5 . . ?
H44A C44A H44B 107.5 . . ?
C46A C45A C44A 111.26(13) . . ?
C46A C45A H45A 109.4 . . ?
C44A C45A H45A 109.4 . . ?
C46A C45A H45B 109.4 . . ?
C44A C45A H45B 109.4 . . ?
H45A C45A H45B 108.0 . . ?
C47A C46A C45A 113.77(15) . . ?
C47A C46A H46A 108.8 . . ?
C45A C46A H46A 108.8 . . ?
C47A C46A H46B 108.8 . . ?
C45A C46A H46B 108.8 . . ?
H46A C46A H46B 107.7 . . ?
C46A C47A H47A 109.5 . . ?
C46A C47A H47B 109.5 . . ?
H47A C47A H47B 109.5 . . ?
C46A C47A H47C 109.5 . . ?
H47A C47A H47C 109.5 . . ?
H47B C47A H47C 109.5 . . ?
N7A C48A C49A 115.01(12) . . ?
N7A C48A H48A 108.5 . . ?
C49A C48A H48A 108.5 . . ?
N7A C48A H48B 108.5 . . ?
C49A C48A H48B 108.5 . . ?
H48A C48A H48B 107.5 . . ?
C48A C49A C50A 110.56(13) . . ?
C48A C49A H49A 109.5 . . ?
C50A C49A H49A 109.5 . . ?
C48A C49A H49B 109.5 . . ?
C50A C49A H49B 109.5 . . ?
H49A C49A H49B 108.1 . . ?
C51A C50A C49A 111.50(15) . . ?
C51A C50A H50A 109.3 . . ?
C49A C50A H50A 109.3 . . ?
C51A C50A H50B 109.3 . . ?
C49A C50A H50B 109.3 . . ?
H50A C50A H50B 108.0 . . ?
C50A C51A H51A 109.5 . . ?
C50A C51A H51B 109.5 . . ?
H51A C51A H51B 109.5 . . ?
C50A C51A H51C 109.5 . . ?
H51A C51A H51C 109.5 . . ?
H51B C51A H51C 109.5 . . ?
N7A C52A C53A 114.83(12) . . ?
N7A C52A H52A 108.6 . . ?
C53A C52A H52A 108.6 . . ?
N7A C52A H52B 108.6 . . ?
C53A C52A H52B 108.6 . . ?
H52A C52A H52B 107.5 . . ?
C52A C53A C54A 110.90(13) . . ?
C52A C53A H53A 109.5 . . ?
C54A C53A H53A 109.5 . . ?
C52A C53A H53B 109.5 . . ?
C54A C53A H53B 109.5 . . ?
H53A C53A H53B 108.0 . . ?
C53A C54A C55A 112.07(14) . . ?
C53A C54A H54A 109.2 . . ?
C55A C54A H54A 109.2 . . ?
C53A C54A H54B 109.2 . . ?
C55A C54A H54B 109.2 . . ?
H54A C54A H54B 107.9 . . ?
C54A C55A H55A 109.5 . . ?
C54A C55A H55B 109.5 . . ?
H55A C55A H55B 109.5 . . ?
C54A C55A H55C 109.5 . . ?
H55A C55A H55C 109.5 . . ?
H55B C55A H55C 109.5 . . ?
C7B N1B C10B 109.92(14) . . ?
C7B N1B H1B 121.8(14) . . ?
C10B N1B H1B 127.6(14) . . ?
C11B N2B C20B 126.00(13) . . ?
C11B N2B H2B 115.9(11) . . ?
C20B N2B H2B 117.7(11) . . ?
C13B N3B C14B 109.02(13) . . ?
C13B N3B H3B 124.2(13) . . ?
C14B N3B H3B 124.0(12) . . ?
C26B N4B C25B 109.30(13) . . ?
C26B N4B H4B 125.3(12) . . ?
C25B N4B H4B 124.7(12) . . ?
C34B N5B C27B 125.53(14) . . ?
C34B N5B H5B 116.9(12) . . ?
C27B N5B H5B 117.3(12) . . ?
C39B N6B C36B 109.74(14) . . ?
C39B N6B H6B 124.9(11) . . ?
C36B N6B H6B 125.2(11) . . ?
N1B C7B C8B 108.21(15) . . ?
N1B C7B H7B 125.9 . . ?
C8B C7B H7B 125.9 . . ?
C7B C8B C9B 107.41(15) . . ?
C7B C8B H8B 126.3 . . ?
C9B C8B H8B 126.3 . . ?
C10B C9B C8B 107.24(14) . . ?
C10B C9B H9B 126.4 . . ?
C8B C9B H9B 126.4 . . ?
N1B C10B C9B 107.22(14) . . ?
N1B C10B C11B 118.25(14) . . ?
C9B C10B C11B 134.52(14) . . ?
O12B C11B N2B 121.98(15) . . ?
O12B C11B C10B 120.41(14) . . ?
N2B C11B C10B 117.60(14) . . ?
N3B C13B C20B 130.13(14) . . ?
N3B C13B C16B 107.75(13) . . ?
C20B C13B C16B 122.11(13) . . ?
C15B C14B N3B 109.35(13) . . ?
C15B C14B C22B 129.99(14) . . ?
N3B C14B C22B 120.66(13) . . ?
C14B C15B C16B 106.81(13) . . ?
C14B C15B C21B 127.79(14) . . ?
C16B C15B C21B 125.32(14) . . ?
C17B C16B C13B 119.54(14) . . ?
C17B C16B C15B 133.40(14) . . ?
C13B C16B C15B 107.05(13) . . ?
C18B C17B C16B 118.47(14) . . ?
C18B C17B H17B 120.8 . . ?
C16B C17B H17B 120.8 . . ?
C17B C18B C19B 121.67(14) . . ?
C17B C18B H18B 119.2 . . ?
C19B C18B H18B 119.2 . . ?
C20B C19B C18B 121.24(14) . . ?
C20B C19B H19B 119.4 . . ?
C18B C19B H19B 119.4 . . ?
C19B C20B C13B 116.95(14) . . ?
C19B C20B N2B 124.13(13) . . ?
C13B C20B N2B 118.90(13) . . ?
C15B C21B H21G 109.5 . . ?
C15B C21B H21H 109.5 . . ?
H21G C21B H21H 109.5 . . ?
C15B C21B H21I 109.5 . . ?
H21G C21B H21I 109.5 . . ?
H21H C21B H21I 109.5 . . ?
C15B C21B H21J 109.5 . . ?
H21G C21B H21J 141.1 . . ?
H21H C21B H21J 56.3 . . ?
H21I C21B H21J 56.3 . . ?
C15B C21B H21K 109.5 . . ?
H21G C21B H21K 56.3 . . ?
H21H C21B H21K 141.1 . . ?
H21I C21B H21K 56.3 . . ?
H21J C21B H21K 109.5 . . ?
C15B C21B H21L 109.5 . . ?
H21G C21B H21L 56.3 . . ?
H21H C21B H21L 56.3 . . ?
H21I C21B H21L 141.1 . . ?
H21J C21B H21L 109.5 . . ?
H21K C21B H21L 109.5 . . ?
C25B C22B C14B 111.98(12) . . ?
C25B C22B C23B 112.57(13) . . ?
C14B C22B C23B 112.13(12) . . ?
C25B C22B H22B 106.6 . . ?
C14B C22B H22B 106.6 . . ?
C23B C22B H22B 106.6 . . ?
C24B C23B C22B 111.87(13) . . ?
C24B C23B H23C 109.2 . . ?
C22B C23B H23C 109.2 . . ?
C24B C23B H23D 109.2 . . ?
C22B C23B H23D 109.2 . . ?
H23C C23B H23D 107.9 . . ?
C23B C24B H24D 109.5 . . ?
C23B C24B H24E 109.5 . . ?
H24D C24B H24E 109.5 . . ?
C23B C24B H24F 109.5 . . ?
H24D C24B H24F 109.5 . . ?
H24E C24B H24F 109.5 . . ?
C32B C25B N4B 109.27(13) . . ?
C32B C25B C22B 129.58(14) . . ?
N4B C25B C22B 121.14(14) . . ?
N4B C26B C27B 130.28(14) . . ?
N4B C26B C31B 107.60(13) . . ?
C27B C26B C31B 122.12(14) . . ?
C28B C27B C26B 117.13(14) . . ?
C28B C27B N5B 123.17(14) . . ?
C26B C27B N5B 119.63(14) . . ?
C27B C28B C29B 120.92(15) . . ?
C27B C28B H28B 119.5 . . ?
C29B C28B H28B 119.5 . . ?
C30B C29B C28B 121.94(15) . . ?
C30B C29B H29B 119.0 . . ?
C28B C29B H29B 119.0 . . ?
C29B C30B C31B 118.63(15) . . ?
C29B C30B H30B 120.7 . . ?
C31B C30B H30B 120.7 . . ?
C30B C31B C26B 119.19(14) . . ?
C30B C31B C32B 133.71(14) . . ?
C26B C31B C32B 107.10(13) . . ?
C25B C32B C31B 106.68(13) . . ?
C25B C32B C33B 127.70(14) . . ?
C31B C32B C33B 125.58(14) . . ?
C32B C33B H33G 109.5 . . ?
C32B C33B H33H 109.5 . . ?
H33G C33B H33H 109.5 . . ?
C32B C33B H33I 109.5 . . ?
H33G C33B H33I 109.5 . . ?
H33H C33B H33I 109.5 . . ?
C32B C33B H33J 109.5 . . ?
H33G C33B H33J 141.1 . . ?
H33H C33B H33J 56.3 . . ?
H33I C33B H33J 56.3 . . ?
C32B C33B H33K 109.5 . . ?
H33G C33B H33K 56.3 . . ?
H33H C33B H33K 141.1 . . ?
H33I C33B H33K 56.3 . . ?
H33J C33B H33K 109.5 . . ?
C32B C33B H33L 109.5 . . ?
H33G C33B H33L 56.3 . . ?
H33H C33B H33L 56.3 . . ?
H33I C33B H33L 141.1 . . ?
H33J C33B H33L 109.5 . . ?
H33K C33B H33L 109.5 . . ?
O35B C34B N5B 122.89(15) . . ?
O35B C34B C36B 121.18(14) . . ?
N5B C34B C36B 115.93(14) . . ?
N6B C36B C37B 107.40(14) . . ?
N6B C36B C34B 118.66(14) . . ?
C37B C36B C34B 133.91(14) . . ?
C36B C37B C38B 107.15(14) . . ?
C36B C37B H37B 126.4 . . ?
C38B C37B H37B 126.4 . . ?
C39B C38B C37B 107.54(15) . . ?
C39B C38B H38B 126.2 . . ?
C37B C38B H38B 126.2 . . ?
N6B C39B C38B 108.16(15) . . ?
N6B C39B H39B 125.9 . . ?
C38B C39B H39B 125.9 . . ?
C52B N7B C48B 111.18(11) . . ?
C52B N7B C44B 105.98(11) . . ?
C48B N7B C44B 111.50(11) . . ?
C52B N7B C40B 110.65(12) . . ?
C48B N7B C40B 106.77(11) . . ?
C44B N7B C40B 110.82(11) . . ?
N7B C40B C41B 115.01(12) . . ?
N7B C40B H40C 108.5 . . ?
C41B C40B H40C 108.5 . . ?
N7B C40B H40D 108.5 . . ?
C41B C40B H40D 108.5 . . ?
H40C C40B H40D 107.5 . . ?
C40B C41B C42B 110.07(13) . . ?
C40B C41B H41C 109.6 . . ?
C42B C41B H41C 109.6 . . ?
C40B C41B H41D 109.6 . . ?
C42B C41B H41D 109.6 . . ?
H41C C41B H41D 108.2 . . ?
C43B C42B C41B 112.58(14) . . ?
C43B C42B H42C 109.1 . . ?
C41B C42B H42C 109.1 . . ?
C43B C42B H42D 109.1 . . ?
C41B C42B H42D 109.1 . . ?
H42C C42B H42D 107.8 . . ?
C42B C43B H43D 109.5 . . ?
C42B C43B H43E 109.5 . . ?
H43D C43B H43E 109.5 . . ?
C42B C43B H43F 109.5 . . ?
H43D C43B H43F 109.5 . . ?
H43E C43B H43F 109.5 . . ?
C45B C44B N7B 116.17(12) . . ?
C45B C44B H44C 108.2 . . ?
N7B C44B H44C 108.2 . . ?
C45B C44B H44D 108.2 . . ?
N7B C44B H44D 108.2 . . ?
H44C C44B H44D 107.4 . . ?
C44B C45B C46B 110.85(14) . . ?
C44B C45B H45C 109.5 . . ?
C46B C45B H45C 109.5 . . ?
C44B C45B H45D 109.5 . . ?
C46B C45B H45D 109.5 . . ?
H45C C45B H45D 108.1 . . ?
C47B C46B C45B 113.34(16) . . ?
C47B C46B H46C 108.9 . . ?
C45B C46B H46C 108.9 . . ?
C47B C46B H46D 108.9 . . ?
C45B C46B H46D 108.9 . . ?
H46C C46B H46D 107.7 . . ?
C46B C47B H47D 109.5 . . ?
C46B C47B H47E 109.5 . . ?
H47D C47B H47E 109.5 . . ?
C46B C47B H47F 109.5 . . ?
H47D C47B H47F 109.5 . . ?
H47E C47B H47F 109.5 . . ?
C49B C48B N7B 115.37(12) . . ?
C49B C48B H48C 108.4 . . ?
N7B C48B H48C 108.4 . . ?
C49B C48B H48D 108.4 . . ?
N7B C48B H48D 108.4 . . ?
H48C C48B H48D 107.5 . . ?
C48B C49B C50B 110.64(13) . . ?
C48B C49B H49C 109.5 . . ?
C50B C49B H49C 109.5 . . ?
C48B C49B H49D 109.5 . . ?
C50B C49B H49D 109.5 . . ?
H49C C49B H49D 108.1 . . ?
C51B C50B C49B 112.51(14) . . ?
C51B C50B H50C 109.1 . . ?
C49B C50B H50C 109.1 . . ?
C51B C50B H50D 109.1 . . ?
C49B C50B H50D 109.1 . . ?
H50C C50B H50D 107.8 . . ?
C50B C51B H51D 109.5 . . ?
C50B C51B H51E 109.5 . . ?
H51D C51B H51E 109.5 . . ?
C50B C51B H51F 109.5 . . ?
H51D C51B H51F 109.5 . . ?
H51E C51B H51F 109.5 . . ?
C53B C52B N7B 116.27(12) . . ?
C53B C52B H52C 108.2 . . ?
N7B C52B H52C 108.2 . . ?
C53B C52B H52D 108.2 . . ?
N7B C52B H52D 108.2 . . ?
H52C C52B H52D 107.4 . . ?
C52B C53B C54B 110.22(13) . . ?
C52B C53B H53C 109.6 . . ?
C54B C53B H53C 109.6 . . ?
C52B C53B H53D 109.6 . . ?
C54B C53B H53D 109.6 . . ?
H53C C53B H53D 108.1 . . ?
C53B C54B C55B 113.16(14) . . ?
C53B C54B H54C 108.9 . . ?
C55B C54B H54C 108.9 . . ?
C53B C54B H54D 108.9 . . ?
C55B C54B H54D 108.9 . . ?
H54C C54B H54D 107.8 . . ?
C54B C55B H55D 109.5 . . ?
C54B C55B H55E 109.5 . . ?
H55D C55B H55E 109.5 . . ?
C54B C55B H55F 109.5 . . ?
H55D C55B H55F 109.5 . . ?
H55E C55B H55F 109.5 . . ?

loop_
_geom_bond_atom_site_label_1
_geom_bond_atom_site_label_2
_geom_bond_distance
_geom_bond_site_symmetry_2
_geom_bond_publ_flag
N1A C7A 1.355(2) . ?
N1A C10A 1.3733(19) . ?
N1A H1A 0.892(17) . ?
N2A C11A 1.3566(19) . ?
N2A C20A 1.4200(19) . ?
N2A H2A 0.796(17) . ?
N3A C13A 1.364(2) . ?
N3A C14A 1.3838(19) . ?
N3A H3A 0.824(16) . ?
N4A C26A 1.3717(19) . ?
N4A C25A 1.3943(19) . ?
N4A H4A 0.814(17) . ?
N5A C34A 1.3612(19) . ?
N5A C27A 1.4170(19) . ?
N5A H5A 0.844(17) . ?
N6A C39A 1.350(2) . ?
N6A C36A 1.3733(19) . ?
N6A H6A 0.857(19) . ?
C7A C8A 1.373(2) . ?
C7A H7A 0.9500 . ?
C8A C9A 1.405(2) . ?
C8A H8A 0.9500 . ?
C9A C10A 1.381(2) . ?
C9A H9A 0.9500 . ?
C10A C11A 1.468(2) . ?
C11A O12A 1.2336(17) . ?
C13A C20A 1.404(2) . ?
C13A C16A 1.417(2) . ?
C14A C15A 1.373(2) . ?
C14A C22A 1.510(2) . ?
C15A C16A 1.437(2) . ?
C15A C21A 1.497(2) . ?
C16A C17A 1.404(2) . ?
C17A C18A 1.372(2) . ?
C17A H17A 0.9500 . ?
C18A C19A 1.407(2) . ?
C18A H18A 0.9500 . ?
C19A C20A 1.393(2) . ?
C19A H19A 0.9500 . ?
C21A H21A 0.9800 . ?
C21A H21B 0.9800 . ?
C21A H21C 0.9800 . ?
C21A H21D 0.9800 . ?
C21A H21E 0.9800 . ?
C21A H21F 0.9800 . ?
C22A C25A 1.510(2) . ?
C22A C23A 1.547(2) . ?
C22A H22A 1.0000 . ?
C23A C24A 1.525(2) . ?
C23A H23A 0.9900 . ?
C23A H23B 0.9900 . ?
C24A H24A 0.9800 . ?
C24A H24B 0.9800 . ?
C24A H24C 0.9800 . ?
C25A C32A 1.370(2) . ?
C26A C27A 1.403(2) . ?
C26A C31A 1.411(2) . ?
C27A C28A 1.383(2) . ?
C28A C29A 1.403(2) . ?
C28A H28A 0.9500 . ?
C29A C30A 1.380(2) . ?
C29A H29A 0.9500 . ?
C30A C31A 1.401(2) . ?
C30A H30A 0.9500 . ?
C31A C32A 1.446(2) . ?
C32A C33A 1.505(2) . ?
C33A H33A 0.9800 . ?
C33A H33B 0.9800 . ?
C33A H33C 0.9800 . ?
C33A H33D 0.9800 . ?
C33A H33E 0.9800 . ?
C33A H33F 0.9800 . ?
C34A O35A 1.2378(18) . ?
C34A C36A 1.457(2) . ?
C36A C37A 1.379(2) . ?
C37A C38A 1.405(2) . ?
C37A H37A 0.9500 . ?
C38A C39A 1.368(2) . ?
C38A H38A 0.9500 . ?
C39A H39A 0.9500 . ?
N7A C52A 1.5139(19) . ?
N7A C48A 1.5199(19) . ?
N7A C44A 1.5226(18) . ?
N7A C40A 1.5277(19) . ?
C40A C41A 1.524(2) . ?
C40A H40A 0.9900 . ?
C40A H40B 0.9900 . ?
C41A C42A 1.530(2) . ?
C41A H41A 0.9900 . ?
C41A H41B 0.9900 . ?
C42A C43A 1.513(2) . ?
C42A H42A 0.9900 . ?
C42A H42B 0.9900 . ?
C43A H43A 0.9800 . ?
C43A H43B 0.9800 . ?
C43A H43C 0.9800 . ?
C44A C45A 1.518(2) . ?
C44A H44A 0.9900 . ?
C44A H44B 0.9900 . ?
C45A C46A 1.516(2) . ?
C45A H45A 0.9900 . ?
C45A H45B 0.9900 . ?
C46A C47A 1.506(3) . ?
C46A H46A 0.9900 . ?
C46A H46B 0.9900 . ?
C47A H47A 0.9800 . ?
C47A H47B 0.9800 . ?
C47A H47C 0.9800 . ?
C48A C49A 1.527(2) . ?
C48A H48A 0.9900 . ?
C48A H48B 0.9900 . ?
C49A C50A 1.534(2) . ?
C49A H49A 0.9900 . ?
C49A H49B 0.9900 . ?
C50A C51A 1.517(3) . ?
C50A H50A 0.9900 . ?
C50A H50B 0.9900 . ?
C51A H51A 0.9800 . ?
C51A H51B 0.9800 . ?
C51A H51C 0.9800 . ?
C52A C53A 1.516(2) . ?
C52A H52A 0.9900 . ?
C52A H52B 0.9900 . ?
C53A C54A 1.521(2) . ?
C53A H53A 0.9900 . ?
C53A H53B 0.9900 . ?
C54A C55A 1.521(2) . ?
C54A H54A 0.9900 . ?
C54A H54B 0.9900 . ?
C55A H55A 0.9800 . ?
C55A H55B 0.9800 . ?
C55A H55C 0.9800 . ?
N1B C7B 1.345(2) . ?
N1B C10B 1.371(2) . ?
N1B H1B 0.84(2) . ?
N2B C11B 1.3577(19) . ?
N2B C20B 1.4208(19) . ?
N2B H2B 0.878(17) . ?
N3B C13B 1.3751(18) . ?
N3B C14B 1.3918(19) . ?
N3B H3B 0.816(18) . ?
N4B C26B 1.3756(19) . ?
N4B C25B 1.3869(19) . ?
N4B H4B 0.867(18) . ?
N5B C34B 1.3639(19) . ?
N5B C27B 1.423(2) . ?
N5B H5B 0.805(17) . ?
N6B C39B 1.354(2) . ?
N6B C36B 1.3720(19) . ?
N6B H6B 0.855(17) . ?
C7B C8B 1.366(2) . ?
C7B H7B 0.9500 . ?
C8B C9B 1.408(2) . ?
C8B H8B 0.9500 . ?
C9B C10B 1.373(2) . ?
C9B H9B 0.9500 . ?
C10B C11B 1.456(2) . ?
C11B O12B 1.2333(19) . ?
C13B C20B 1.404(2) . ?
C13B C16B 1.408(2) . ?
C14B C15B 1.368(2) . ?
C14B C22B 1.509(2) . ?
C15B C16B 1.444(2) . ?
C15B C21B 1.503(2) . ?
C16B C17B 1.398(2) . ?
C17B C18B 1.380(2) . ?
C17B H17B 0.9500 . ?
C18B C19B 1.399(2) . ?
C18B H18B 0.9500 . ?
C19B C20B 1.388(2) . ?
C19B H19B 0.9500 . ?
C21B H21G 0.9800 . ?
C21B H21H 0.9800 . ?
C21B H21I 0.9800 . ?
C21B H21J 0.9800 . ?
C21B H21K 0.9800 . ?
C21B H21L 0.9800 . ?
C22B C25B 1.504(2) . ?
C22B C23B 1.547(2) . ?
C22B H22B 1.0000 . ?
C23B C24B 1.524(2) . ?
C23B H23C 0.9900 . ?
C23B H23D 0.9900 . ?
C24B H24D 0.9800 . ?
C24B H24E 0.9800 . ?
C24B H24F 0.9800 . ?
C25B C32B 1.380(2) . ?
C26B C27B 1.402(2) . ?
C26B C31B 1.415(2) . ?
C27B C28B 1.384(2) . ?
C28B C29B 1.404(2) . ?
C28B H28B 0.9500 . ?
C29B C30B 1.373(2) . ?
C29B H29B 0.9500 . ?
C30B C31B 1.398(2) . ?
C30B H30B 0.9500 . ?
C31B C32B 1.441(2) . ?
C32B C33B 1.498(2) . ?
C33B H33G 0.9800 . ?
C33B H33H 0.9800 . ?
C33B H33I 0.9800 . ?
C33B H33J 0.9800 . ?
C33B H33K 0.9800 . ?
C33B H33L 0.9800 . ?
C34B O35B 1.2354(17) . ?
C34B C36B 1.465(2) . ?
C36B C37B 1.381(2) . ?
C37B C38B 1.409(2) . ?
C37B H37B 0.9500 . ?
C38B C39B 1.371(2) . ?
C38B H38B 0.9500 . ?
C39B H39B 0.9500 . ?
N7B C52B 1.5199(19) . ?
N7B C48B 1.5205(19) . ?
N7B C44B 1.5209(19) . ?
N7B C40B 1.5217(19) . ?
C40B C41B 1.522(2) . ?
C40B H40C 0.9900 . ?
C40B H40D 0.9900 . ?
C41B C42B 1.532(2) . ?
C41B H41C 0.9900 . ?
C41B H41D 0.9900 . ?
C42B C43B 1.519(2) . ?
C42B H42C 0.9900 . ?
C42B H42D 0.9900 . ?
C43B H43D 0.9800 . ?
C43B H43E 0.9800 . ?
C43B H43F 0.9800 . ?
C44B C45B 1.518(2) . ?
C44B H44C 0.9900 . ?
C44B H44D 0.9900 . ?
C45B C46B 1.526(2) . ?
C45B H45C 0.9900 . ?
C45B H45D 0.9900 . ?
C46B C47B 1.519(3) . ?
C46B H46C 0.9900 . ?
C46B H46D 0.9900 . ?
C47B H47D 0.9800 . ?
C47B H47E 0.9800 . ?
C47B H47F 0.9800 . ?
C48B C49B 1.518(2) . ?
C48B H48C 0.9900 . ?
C48B H48D 0.9900 . ?
C49B C50B 1.520(2) . ?
C49B H49C 0.9900 . ?
C49B H49D 0.9900 . ?
C50B C51B 1.511(2) . ?
C50B H50C 0.9900 . ?
C50B H50D 0.9900 . ?
C51B H51D 0.9800 . ?
C51B H51E 0.9800 . ?
C51B H51F 0.9800 . ?
C52B C53B 1.517(2) . ?
C52B H52C 0.9900 . ?
C52B H52D 0.9900 . ?
C53B C54B 1.522(2) . ?
C53B H53C 0.9900 . ?
C53B H53D 0.9900 . ?
C54B C55B 1.522(2) . ?
C54B H54C 0.9900 . ?
C54B H54D 0.9900 . ?
C55B H55D 0.9800 . ?
C55B H55E 0.9800 . ?
C55B H55F 0.9800 . ?

loop_
_geom_hbond_atom_site_label_D
_geom_hbond_atom_site_label_H
_geom_hbond_atom_site_label_A
_geom_hbond_distance_DH
_geom_hbond_distance_HA
_geom_hbond_distance_DA
_geom_hbond_angle_DHA
_geom_hbond_site_symmetry_A
N1A H1A O35B 0.892(17) 1.969(17) 2.8168(17) 158.2(15) 2_656
N2A H2A Cl1A 0.796(17) 2.619(17) 3.3990(15) 166.7(16) .
N3A H3A Cl1A 0.824(16) 2.292(17) 3.0979(14) 166.3(15) .
N4A H4A Cl1A 0.814(17) 2.466(17) 3.2724(14) 170.9(15) .
N5A H5A Cl1A 0.844(17) 2.884(18) 3.7029(15) 163.9(15) .
N6A H6A O35A 0.857(19) 2.024(19) 2.8246(18) 155.3(17) 2_565
N1B H1B O12B 0.84(2) 1.97(2) 2.7636(19) 159(2) 2_566
N2B H2B Cl1B 0.878(17) 2.711(17) 3.5704(14) 166.5(14) .
N3B H3B Cl1B 0.816(18) 2.382(18) 3.1955(14) 174.8(17) .
N4B H4B Cl1B 0.867(18) 2.264(18) 3.1128(14) 166.0(16) .
N5B H5B Cl1B 0.805(17) 2.646(18) 3.4269(15) 163.9(16) .
N6B H6B O12A 0.855(17) 1.917(17) 2.7387(17) 160.5(16) 2_656

loop_
_geom_torsion_atom_site_label_1
_geom_torsion_atom_site_label_2
_geom_torsion_atom_site_label_3
_geom_torsion_atom_site_label_4
_geom_torsion
_geom_torsion_site_symmetry_1
_geom_torsion_site_symmetry_2
_geom_torsion_site_symmetry_3
_geom_torsion_site_symmetry_4
_geom_torsion_publ_flag
C10A N1A C7A C8A -0.85(17) . . . . ?
N1A C7A C8A C9A 0.67(18) . . . . ?
C7A C8A C9A C10A -0.24(18) . . . . ?
C7A N1A C10A C9A 0.69(17) . . . . ?
C7A N1A C10A C11A 177.41(13) . . . . ?
C8A C9A C10A N1A -0.27(17) . . . . ?
C8A C9A C10A C11A -176.25(16) . . . . ?
C20A N2A C11A O12A -5.5(2) . . . . ?
C20A N2A C11A C10A 174.70(13) . . . . ?
N1A C10A C11A O12A -15.8(2) . . . . ?
C9A C10A C11A O12A 159.85(16) . . . . ?
N1A C10A C11A N2A 163.97(13) . . . . ?
C9A C10A C11A N2A -20.4(3) . . . . ?
C14A N3A C13A C20A 177.61(15) . . . . ?
C14A N3A C13A C16A -1.26(16) . . . . ?
C13A N3A C14A C15A 1.51(17) . . . . ?
C13A N3A C14A C22A -178.03(13) . . . . ?
N3A C14A C15A C16A -1.11(17) . . . . ?
C22A C14A C15A C16A 178.37(14) . . . . ?
N3A C14A C15A C21A 178.31(14) . . . . ?
C22A C14A C15A C21A -2.2(3) . . . . ?
N3A C13A C16A C17A 178.58(13) . . . . ?
C20A C13A C16A C17A -0.4(2) . . . . ?
N3A C13A C16A C15A 0.56(16) . . . . ?
C20A C13A C16A C15A -178.41(13) . . . . ?
C14A C15A C16A C17A -177.23(16) . . . . ?
C21A C15A C16A C17A 3.3(3) . . . . ?
C14A C15A C16A C13A 0.34(16) . . . . ?
C21A C15A C16A C13A -179.10(14) . . . . ?
C13A C16A C17A C18A -0.9(2) . . . . ?
C15A C16A C17A C18A 176.41(16) . . . . ?
C16A C17A C18A C19A 1.1(2) . . . . ?
C17A C18A C19A C20A 0.1(2) . . . . ?
C18A C19A C20A C13A -1.3(2) . . . . ?
C18A C19A C20A N2A -177.26(14) . . . . ?
N3A C13A C20A C19A -177.20(14) . . . . ?
C16A C13A C20A C19A 1.5(2) . . . . ?
N3A C13A C20A N2A -1.1(2) . . . . ?
C16A C13A C20A N2A 177.60(13) . . . . ?
C11A N2A C20A C19A -30.5(2) . . . . ?
C11A N2A C20A C13A 153.69(14) . . . . ?
C15A C14A C22A C25A -102.33(18) . . . . ?
N3A C14A C22A C25A 77.10(17) . . . . ?
C15A C14A C22A C23A 131.17(16) . . . . ?
N3A C14A C22A C23A -49.40(18) . . . . ?
C25A C22A C23A C24A -177.33(13) . . . . ?
C14A C22A C23A C24A -50.25(17) . . . . ?
C26A N4A C25A C32A 1.85(17) . . . . ?
C26A N4A C25A C22A -178.24(13) . . . . ?
C14A C22A C25A C32A 130.60(17) . . . . ?
C23A C22A C25A C32A -102.33(18) . . . . ?
C14A C22A C25A N4A -49.29(19) . . . . ?
C23A C22A C25A N4A 77.77(17) . . . . ?
C25A N4A C26A C27A 176.60(15) . . . . ?
C25A N4A C26A C31A -2.38(17) . . . . ?
N4A C26A C27A C28A 178.45(15) . . . . ?
C31A C26A C27A C28A -2.7(2) . . . . ?
N4A C26A C27A N5A -4.2(2) . . . . ?
C31A C26A C27A N5A 174.65(13) . . . . ?
C34A N5A C27A C28A -20.0(2) . . . . ?
C34A N5A C27A C26A 162.86(14) . . . . ?
C26A C27A C28A C29A 0.8(2) . . . . ?
N5A C27A C28A C29A -176.39(14) . . . . ?
C27A C28A C29A C30A 1.1(2) . . . . ?
C28A C29A C30A C31A -1.2(2) . . . . ?
C29A C30A C31A C26A -0.7(2) . . . . ?
C29A C30A C31A C32A 179.00(16) . . . . ?
N4A C26A C31A C30A -178.24(13) . . . . ?
C27A C26A C31A C30A 2.7(2) . . . . ?
N4A C26A C31A C32A 2.00(17) . . . . ?
C27A C26A C31A C32A -177.07(13) . . . . ?
N4A C25A C32A C31A -0.57(17) . . . . ?
C22A C25A C32A C31A 179.53(15) . . . . ?
N4A C25A C32A C33A -175.86(15) . . . . ?
C22A C25A C32A C33A 4.2(3) . . . . ?
C30A C31A C32A C25A 179.41(17) . . . . ?
C26A C31A C32A C25A -0.87(17) . . . . ?
C30A C31A C32A C33A -5.2(3) . . . . ?
C26A C31A C32A C33A 174.56(14) . . . . ?
C27A N5A C34A O35A -15.1(2) . . . . ?
C27A N5A C34A C36A 164.26(14) . . . . ?
C39A N6A C36A C37A 0.26(19) . . . . ?
C39A N6A C36A C34A 176.62(14) . . . . ?
O35A C34A C36A N6A -7.6(2) . . . . ?
N5A C34A C36A N6A 173.08(14) . . . . ?
O35A C34A C36A C37A 167.69(17) . . . . ?
N5A C34A C36A C37A -11.6(3) . . . . ?
N6A C36A C37A C38A 0.10(18) . . . . ?
C34A C36A C37A C38A -175.60(16) . . . . ?
C36A C37A C38A C39A -0.41(19) . . . . ?
C36A N6A C39A C38A -0.5(2) . . . . ?
C37A C38A C39A N6A 0.6(2) . . . . ?
C52A N7A C40A C41A 61.68(16) . . . . ?
C48A N7A C40A C41A -176.46(13) . . . . ?
C44A N7A C40A C41A -56.88(17) . . . . ?
N7A C40A C41A C42A 169.85(13) . . . . ?
C40A C41A C42A C43A -63.12(19) . . . . ?
C52A N7A C44A C45A -169.58(13) . . . . ?
C48A N7A C44A C45A 69.90(16) . . . . ?
C40A N7A C44A C45A -48.94(17) . . . . ?
N7A C44A C45A C46A 179.68(13) . . . . ?
C44A C45A C46A C47A 72.21(19) . . . . ?
C52A N7A C48A C49A -43.65(17) . . . . ?
C44A N7A C48A C49A 74.25(16) . . . . ?
C40A N7A C48A C49A -165.05(13) . . . . ?
N7A C48A C49A C50A -153.07(14) . . . . ?
C48A C49A C50A C51A 82.19(18) . . . . ?
C48A N7A C52A C53A -61.30(17) . . . . ?
C44A N7A C52A C53A 179.52(13) . . . . ?
C40A N7A C52A C53A 58.59(17) . . . . ?
N7A C52A C53A C54A 165.11(13) . . . . ?
C52A C53A C54A C55A 174.56(14) . . . . ?
C10B N1B C7B C8B 0.1(2) . . . . ?
N1B C7B C8B C9B -0.2(2) . . . . ?
C7B C8B C9B C10B 0.2(2) . . . . ?
C7B N1B C10B C9B 0.05(19) . . . . ?
C7B N1B C10B C11B 179.62(14) . . . . ?
C8B C9B C10B N1B -0.18(19) . . . . ?
C8B C9B C10B C11B -179.64(18) . . . . ?
C20B N2B C11B O12B -9.9(3) . . . . ?
C20B N2B C11B C10B 171.51(14) . . . . ?
N1B C10B C11B O12B -2.2(2) . . . . ?
C9B C10B C11B O12B 177.25(19) . . . . ?
N1B C10B C11B N2B 176.40(14) . . . . ?
C9B C10B C11B N2B -4.2(3) . . . . ?
C14B N3B C13B C20B 177.96(15) . . . . ?
C14B N3B C13B C16B -1.36(16) . . . . ?
C13B N3B C14B C15B 0.75(17) . . . . ?
C13B N3B C14B C22B -178.62(13) . . . . ?
N3B C14B C15B C16B 0.15(17) . . . . ?
C22B C14B C15B C16B 179.44(14) . . . . ?
N3B C14B C15B C21B -176.73(15) . . . . ?
C22B C14B C15B C21B 2.6(3) . . . . ?
N3B C13B C16B C17B -179.52(13) . . . . ?
C20B C13B C16B C17B 1.1(2) . . . . ?
N3B C13B C16B C15B 1.42(16) . . . . ?
C20B C13B C16B C15B -177.96(13) . . . . ?
C14B C15B C16B C17B -179.84(16) . . . . ?
C21B C15B C16B C17B -2.9(3) . . . . ?
C14B C15B C16B C13B -0.97(17) . . . . ?
C21B C15B C16B C13B 176.01(14) . . . . ?
C13B C16B C17B C18B -1.2(2) . . . . ?
C15B C16B C17B C18B 177.56(16) . . . . ?
C16B C17B C18B C19B 0.2(2) . . . . ?
C17B C18B C19B C20B 1.0(2) . . . . ?
C18B C19B C20B C13B -1.1(2) . . . . ?
C18B C19B C20B N2B -179.41(14) . . . . ?
N3B C13B C20B C19B -179.19(15) . . . . ?
C16B C13B C20B C19B 0.0(2) . . . . ?
N3B C13B C20B N2B -0.8(2) . . . . ?
C16B C13B C20B N2B 178.48(13) . . . . ?
C11B N2B C20B C19B -18.8(2) . . . . ?
C11B N2B C20B C13B 162.86(15) . . . . ?
C15B C14B C22B C25B 128.72(17) . . . . ?
N3B C14B C22B C25B -52.06(19) . . . . ?
C15B C14B C22B C23B -103.62(18) . . . . ?
N3B C14B C22B C23B 75.60(17) . . . . ?
C25B C22B C23B C24B -169.82(13) . . . . ?
C14B C22B C23B C24B 62.84(17) . . . . ?
C26B N4B C25B C32B 1.63(16) . . . . ?
C26B N4B C25B C22B -177.36(13) . . . . ?
C14B C22B C25B C32B -101.16(18) . . . . ?
C23B C22B C25B C32B 131.42(16) . . . . ?
C14B C22B C25B N4B 77.61(17) . . . . ?
C23B C22B C25B N4B -49.81(18) . . . . ?
C25B N4B C26B C27B 177.20(15) . . . . ?
C25B N4B C26B C31B -2.12(16) . . . . ?
N4B C26B C27B C28B -178.50(15) . . . . ?
C31B C26B C27B C28B 0.7(2) . . . . ?
N4B C26B C27B N5B -1.4(2) . . . . ?
C31B C26B C27B N5B 177.83(13) . . . . ?
C34B N5B C27B C28B -34.5(2) . . . . ?
C34B N5B C27B C26B 148.63(15) . . . . ?
C26B C27B C28B C29B -2.4(2) . . . . ?
N5B C27B C28B C29B -179.33(14) . . . . ?
C27B C28B C29B C30B 1.6(2) . . . . ?
C28B C29B C30B C31B 1.0(2) . . . . ?
C29B C30B C31B C26B -2.5(2) . . . . ?
C29B C30B C31B C32B 176.56(16) . . . . ?
N4B C26B C31B C30B -178.88(13) . . . . ?
C27B C26B C31B C30B 1.7(2) . . . . ?
N4B C26B C31B C32B 1.80(16) . . . . ?
C27B C26B C31B C32B -177.59(13) . . . . ?
N4B C25B C32B C31B -0.47(16) . . . . ?
C22B C25B C32B C31B 178.41(14) . . . . ?
N4B C25B C32B C33B 177.40(14) . . . . ?
C22B C25B C32B C33B -3.7(3) . . . . ?
C30B C31B C32B C25B 180.00(16) . . . . ?
C26B C31B C32B C25B -0.81(16) . . . . ?
C30B C31B C32B C33B 2.1(3) . . . . ?
C26B C31B C32B C33B -178.74(14) . . . . ?
C27B N5B C34B O35B -4.7(2) . . . . ?
C27B N5B C34B C36B 175.86(14) . . . . ?
C39B N6B C36B C37B 0.63(17) . . . . ?
C39B N6B C36B C34B 178.80(13) . . . . ?
O35B C34B C36B N6B -16.7(2) . . . . ?
N5B C34B C36B N6B 162.78(13) . . . . ?
O35B C34B C36B C37B 160.89(16) . . . . ?
N5B C34B C36B C37B -19.6(3) . . . . ?
N6B C36B C37B C38B -0.20(17) . . . . ?
C34B C36B C37B C38B -177.97(16) . . . . ?
C36B C37B C38B C39B -0.30(18) . . . . ?
C36B N6B C39B C38B -0.82(18) . . . . ?
C37B C38B C39B N6B 0.68(18) . . . . ?
C52B N7B C40B C41B -47.89(16) . . . . ?
C48B N7B C40B C41B -169.01(13) . . . . ?
C44B N7B C40B C41B 69.37(16) . . . . ?
N7B C40B C41B C42B -165.21(13) . . . . ?
C40B C41B C42B C43B 77.30(17) . . . . ?
C52B N7B C44B C45B 179.10(14) . . . . ?
C48B N7B C44B C45B -59.78(17) . . . . ?
C40B N7B C44B C45B 59.01(17) . . . . ?
N7B C44B C45B C46B 175.32(14) . . . . ?
C44B C45B C46B C47B -70.9(2) . . . . ?
C52B N7B C48B C49B 69.26(16) . . . . ?
C44B N7B C48B C49B -48.78(17) . . . . ?
C40B N7B C48B C49B -169.97(13) . . . . ?
N7B C48B C49B C50B -173.84(13) . . . . ?
C48B C49B C50B C51B -172.47(15) . . . . ?
C48B N7B C52B C53B 60.47(17) . . . . ?
C44B N7B C52B C53B -178.20(13) . . . . ?
C40B N7B C52B C53B -58.00(17) . . . . ?
N7B C52B C53B C54B 162.92(13) . . . . ?
C52B C53B C54B C55B 179.76(14) . . . . ?
